data_2223862
loop_
_publ_author_name
'Deng, Ji-Hua'
'Yi, Yan-Ping'
'Xiong, Zhi-Xing'
'Yuan, Lin'
'Mei, Guang-Quan'

_publ_section_title
;
 Tetra-\m-benzoato-\k^8^<i>O</i>:<i>O</i>'-bis[(benzoic
 acid-\k<i>O</i>)nickel(II)]
;
_journal_coeditor_code IM2153
_journal_issue 11
_journal_name_full 'Acta Crystallographica Section E'
_journal_page_first m1484
_journal_paper_doi 10.1107/S1600536809044766
_journal_volume 65
_journal_year 2009
_chemical_formula_iupac '[Ni2 (C7 H5 O2)4 (C7 H6 O2)2]'
_chemical_formula_moiety 'C42 H32 Ni2 O12'
_chemical_formula_sum 'C42 H32 Ni2 O12'
_chemical_formula_weight 846.10
_chemical_name_systematic
;
Tetra-\m-benzoato-\k^8^<i>O</i>:<i>O</i>'-bis[(benzoic
acid-\k<i>O</i>)nickel(II)]
;
_space_group_IT_number 14
_symmetry_cell_setting monoclinic
_symmetry_space_group_name_Hall '-P 2yn'
_symmetry_space_group_name_H-M 'P 1 21/n 1'
_atom_sites_solution_hydrogens geom
_atom_sites_solution_primary direct
_atom_sites_solution_secondary difmap
_audit_creation_method SHELXL-97
_cell_angle_alpha 90.00
_cell_angle_beta 91.354(3)
_cell_angle_gamma 90.00
_cell_formula_units_Z 2
_cell_length_a 10.7685(8)
_cell_length_b 11.7173(7)
_cell_length_c 15.2580(10)
_cell_measurement_reflns_used 7941
_cell_measurement_temperature 273(2)
_cell_measurement_theta_max 27.99
_cell_measurement_theta_min 2.34
_cell_volume 1924.7(2)
_computing_cell_refinement 'SAINT (Bruker, 2004)'
_computing_data_collection 'SMART (Bruker, 2004)'
_computing_data_reduction 'SAINT (Bruker, 2004)'
_computing_molecular_graphics 'SHELXTL (Sheldrick, 2008)'
_computing_publication_material 'SHELXTL (Sheldrick, 2008)'
_computing_structure_refinement 'SHELXL97 (Sheldrick, 2008)'
_computing_structure_solution 'SHELXS97 (Sheldrick, 2008)'
_diffrn_ambient_temperature 273(2)
_diffrn_measured_fraction_theta_full 0.993
_diffrn_measured_fraction_theta_max 0.993
_diffrn_measurement_device_type 'Bruker SMART CCD area-detector'
_diffrn_measurement_method '\f and \w'
_diffrn_radiation_monochromator graphite
_diffrn_radiation_source 'fine-focus sealed tube'
_diffrn_radiation_type MoK\a
_diffrn_radiation_wavelength 0.71073
_diffrn_reflns_av_R_equivalents 0.0216
_diffrn_reflns_av_sigmaI/netI 0.0218
_diffrn_reflns_limit_h_max 12
_diffrn_reflns_limit_h_min -14
_diffrn_reflns_limit_k_max 14
_diffrn_reflns_limit_k_min -15
_diffrn_reflns_limit_l_max 20
_diffrn_reflns_limit_l_min -18
_diffrn_reflns_number 17534
_diffrn_reflns_theta_full 28.05
_diffrn_reflns_theta_max 28.05
_diffrn_reflns_theta_min 2.19
_exptl_absorpt_coefficient_mu 1.043
_exptl_absorpt_correction_T_max 0.8186
_exptl_absorpt_correction_T_min 0.7590
_exptl_absorpt_correction_type multi-scan
_exptl_absorpt_process_details '(SADABS; Sheldrick, 2008)'
_exptl_crystal_colour blue
_exptl_crystal_density_diffrn 1.460
_exptl_crystal_density_method 'not measured'
_exptl_crystal_description block
_exptl_crystal_F_000 872
_exptl_crystal_size_max 0.28
_exptl_crystal_size_mid 0.26
_exptl_crystal_size_min 0.20
_refine_diff_density_max 0.219
_refine_diff_density_min -0.293
_refine_ls_extinction_method none
_refine_ls_goodness_of_fit_ref 0.991
_refine_ls_hydrogen_treatment constr
_refine_ls_matrix_type full
_refine_ls_number_parameters 254
_refine_ls_number_reflns 4639
_refine_ls_number_restraints 0
_refine_ls_restrained_S_all 0.991
_refine_ls_R_factor_all 0.0373
_refine_ls_R_factor_gt 0.0271
_refine_ls_shift/su_max 0.002
_refine_ls_shift/su_mean 0.000
_refine_ls_structure_factor_coef Fsqd
_refine_ls_weighting_details 'calc w=1/[\s^2^(Fo^2^)+1.1987P] where P=(Fo^2^+2Fc^2^)/3'
_refine_ls_weighting_scheme calc
_refine_ls_wR_factor_gt 0.0512
_refine_ls_wR_factor_ref 0.0546
_reflns_number_gt 3789
_reflns_number_total 4639
_reflns_threshold_expression I>2\s(I)
_cod_data_source_file im2153.cif
_cod_data_source_block I
_cod_depositor_comments
;
The following automatic conversions were performed:
'_symmetry_cell_setting' value 'Monoclinic' changed to 'monoclinic'
according to '/home/saulius/struct/CIF-dictionaries/cif_core.dic'
dictionary named 'cif_core.dic' version 2.4.1 from 2010-06-29.

Automatic conversion script
Id: cif_fix_enum 1527 2010-12-29 10:47:43Z saulius 

The following automatic conversions were performed:

'_symmetry_cell_setting' value 'Monoclinic' changed to 'monoclinic'
according to /home/saulius/struct/CIF-dictionaries/cif_core.dic
dictionary named 'cif_core.dic' version 2.4.1 from 2010-06-29.

Automatic conversion script
Id: cif_fix_values 1715 2011-07-08 13:25:40Z adriana 
;
_cod_original_sg_symbol_H-M 'P 21/n'
_cod_database_code 2223862
_cod_database_fobs_code 2223862

loop_
_symmetry_equiv_pos_as_xyz
'x, y, z'
'-x+1/2, y+1/2, -z+1/2'
'-x, -y, -z'
'x-1/2, -y-1/2, z-1/2'

loop_
_atom_site_type_symbol
_atom_site_label
_atom_site_fract_x
_atom_site_fract_y
_atom_site_fract_z
_atom_site_U_iso_or_equiv
_atom_site_adp_type
_atom_site_calc_flag
_atom_site_refinement_flags
_atom_site_occupancy
_atom_site_disorder_assembly
_atom_site_disorder_group
Ni Ni1 0.517820(18) 0.106516(17) 0.979210(13) 0.03259(6) Uani d . 1 . .
O O1 0.42315(11) -0.11994(11) 0.89928(7) 0.0471(3) Uani d . 1 . .
O O2 0.45485(12) 0.06289(11) 0.86345(8) 0.0499(3) Uani d . 1 . .
O O3 0.31459(11) -0.05001(10) 1.05426(8) 0.0473(3) Uani d . 1 . .
O O4 0.34725(11) 0.13053(10) 1.01561(8) 0.0483(3) Uani d . 1 . .
O O5 0.56860(12) 0.28015(11) 0.94023(9) 0.0528(3) Uani d . 1 . .
O O6 0.75910(14) 0.25119(13) 0.89184(13) 0.0800(5) Uani d . 1 . .
H H6 0.7451 0.1858 0.9080 0.120 Uiso calc R 1 . .
C C1 0.27981(15) 0.05301(15) 1.04542(10) 0.0397(4) Uani d . 1 . .
C C2 0.15133(15) 0.08413(16) 1.07061(11) 0.0428(4) Uani d . 1 . .
C C3 0.07758(19) 0.0110(2) 1.11745(14) 0.0656(6) Uani d . 1 . .
H H3 0.1080 -0.0598 1.1353 0.079 Uiso calc R 1 . .
C C4 -0.0418(2) 0.0433(2) 1.13776(17) 0.0817(7) Uani d . 1 . .
H H4 -0.0910 -0.0053 1.1704 0.098 Uiso calc R 1 . .
C C5 -0.0880(2) 0.1463(2) 1.11020(17) 0.0768(7) Uani d . 1 . .
H H5 -0.1690 0.1667 1.1230 0.092 Uiso calc R 1 . .
C C6 -0.0157(2) 0.2189(2) 1.06420(18) 0.0779(7) Uani d . 1 . .
H H6A -0.0472 0.2889 1.0456 0.093 Uiso calc R 1 . .
C C7 0.10426(18) 0.18862(18) 1.04522(15) 0.0623(6) Uani d . 1 . .
H H7 0.1540 0.2393 1.0149 0.075 Uiso calc R 1 . .
C C8 0.41868(15) -0.03704(15) 0.84671(11) 0.0402(4) Uani d . 1 . .
C C9 0.36303(15) -0.05843(16) 0.75772(11) 0.0429(4) Uani d . 1 . .
C C10 0.34030(19) 0.03208(18) 0.70105(12) 0.0567(5) Uani d . 1 . .
H H10 0.3640 0.1056 0.7170 0.068 Uiso calc R 1 . .
C C11 0.2822(2) 0.0125(2) 0.62069(14) 0.0708(6) Uani d . 1 . .
H H11 0.2670 0.0731 0.5826 0.085 Uiso calc R 1 . .
C C12 0.2468(2) -0.0961(2) 0.59682(14) 0.0715(6) Uani d . 1 . .
H H12 0.2077 -0.1087 0.5427 0.086 Uiso calc R 1 . .
C C13 0.2689(2) -0.1858(2) 0.65259(14) 0.0710(6) Uani d . 1 . .
H H13 0.2442 -0.2591 0.6365 0.085 Uiso calc R 1 . .
C C14 0.32799(19) -0.16738(18) 0.73287(12) 0.0564(5) Uani d . 1 . .
H H14 0.3442 -0.2286 0.7702 0.068 Uiso calc R 1 . .
C C15 0.66085(18) 0.31531(16) 0.90494(12) 0.0464(4) Uani d . 1 . .
C C16 0.67474(18) 0.43389(16) 0.87387(12) 0.0470(4) Uani d . 1 . .
C C17 0.5774(2) 0.50892(17) 0.88474(13) 0.0563(5) Uani d . 1 . .
H H17 0.5048 0.4842 0.9105 0.068 Uiso calc R 1 . .
C C18 0.5882(2) 0.62111(19) 0.85726(14) 0.0684(6) Uani d . 1 . .
H H18 0.5231 0.6720 0.8651 0.082 Uiso calc R 1 . .
C C19 0.6951(3) 0.6569(2) 0.81847(15) 0.0758(7) Uani d . 1 . .
H H19 0.7021 0.7323 0.8000 0.091 Uiso calc R 1 . .
C C20 0.7914(3) 0.5829(2) 0.80675(17) 0.0809(7) Uani d . 1 . .
H H20 0.8631 0.6077 0.7798 0.097 Uiso calc R 1 . .
C C21 0.7825(2) 0.47092(19) 0.83488(15) 0.0670(6) Uani d . 1 . .
H H21 0.8484 0.4208 0.8277 0.080 Uiso calc R 1 . .

loop_
_atom_site_aniso_label
_atom_site_aniso_U_11
_atom_site_aniso_U_22
_atom_site_aniso_U_33
_atom_site_aniso_U_12
_atom_site_aniso_U_13
_atom_site_aniso_U_23
Ni1 0.03193(10) 0.03109(10) 0.03470(10) 0.00072(9) -0.00051(7) 0.00127(9)
O1 0.0553(7) 0.0457(7) 0.0400(6) -0.0009(6) -0.0056(5) -0.0001(6)
O2 0.0593(8) 0.0479(7) 0.0420(7) -0.0071(6) -0.0089(6) 0.0007(6)
O3 0.0406(7) 0.0409(7) 0.0607(8) 0.0068(6) 0.0076(6) 0.0041(6)
O4 0.0381(6) 0.0430(7) 0.0640(8) 0.0051(6) 0.0062(6) 0.0046(6)
O5 0.0531(8) 0.0408(7) 0.0648(8) 0.0010(6) 0.0111(6) 0.0076(6)
O6 0.0642(10) 0.0483(9) 0.1289(15) 0.0090(8) 0.0353(9) 0.0193(9)
C1 0.0377(9) 0.0440(10) 0.0373(9) 0.0044(8) -0.0017(7) -0.0025(7)
C2 0.0347(9) 0.0493(11) 0.0443(9) 0.0041(8) 0.0010(7) -0.0063(8)
C3 0.0504(12) 0.0710(15) 0.0759(15) 0.0086(11) 0.0157(10) 0.0131(12)
C4 0.0524(14) 0.094(2) 0.1000(19) 0.0019(13) 0.0287(13) 0.0100(16)
C5 0.0427(12) 0.0887(19) 0.0995(19) 0.0124(12) 0.0143(12) -0.0141(15)
C6 0.0511(13) 0.0690(16) 0.114(2) 0.0214(12) 0.0130(13) 0.0013(14)
C7 0.0466(11) 0.0550(13) 0.0860(15) 0.0113(10) 0.0142(10) 0.0041(11)
C8 0.0348(9) 0.0466(10) 0.0393(9) 0.0026(8) 0.0013(7) -0.0023(8)
C9 0.0380(9) 0.0526(11) 0.0381(9) -0.0003(8) -0.0004(7) -0.0031(8)
C10 0.0632(13) 0.0571(13) 0.0493(11) -0.0062(10) -0.0107(9) 0.0030(9)
C11 0.0832(16) 0.0773(16) 0.0508(12) 0.0016(13) -0.0206(11) 0.0083(11)
C12 0.0783(16) 0.0869(18) 0.0483(12) 0.0023(14) -0.0214(11) -0.0103(12)
C13 0.0864(17) 0.0681(15) 0.0578(13) -0.0087(13) -0.0151(12) -0.0166(11)
C14 0.0677(13) 0.0549(12) 0.0463(10) -0.0010(10) -0.0069(9) -0.0046(9)
C15 0.0518(11) 0.0414(10) 0.0460(10) 0.0004(9) 0.0013(8) -0.0009(8)
C16 0.0575(11) 0.0395(10) 0.0441(10) -0.0042(9) -0.0002(8) -0.0006(8)
C17 0.0650(13) 0.0499(12) 0.0539(12) 0.0032(10) -0.0006(10) 0.0029(9)
C18 0.0915(17) 0.0472(13) 0.0662(14) 0.0111(12) -0.0076(12) 0.0016(10)
C19 0.112(2) 0.0447(13) 0.0706(15) -0.0124(14) -0.0019(14) 0.0078(11)
C20 0.0904(19) 0.0598(16) 0.0932(18) -0.0205(14) 0.0171(15) 0.0114(13)
C21 0.0697(15) 0.0512(13) 0.0808(15) -0.0051(11) 0.0141(12) 0.0040(11)

loop_
_atom_type_symbol
_atom_type_description
_atom_type_scat_dispersion_real
_atom_type_scat_dispersion_imag
_atom_type_scat_source
C C 0.0033 0.0016 'International Tables Vol C Tables 4.2.6.8 and 6.1.1.4'
H H 0.0000 0.0000 'International Tables Vol C Tables 4.2.6.8 and 6.1.1.4'
O O 0.0106 0.0060 'International Tables Vol C Tables 4.2.6.8 and 6.1.1.4'
Ni Ni 0.3393 1.1124 'International Tables Vol C Tables 4.2.6.8 and 6.1.1.4'

loop_
_geom_angle_atom_site_label_1
_geom_angle_atom_site_label_2
_geom_angle_atom_site_label_3
_geom_angle_site_symmetry_1
_geom_angle_site_symmetry_3
_geom_angle
_geom_angle_publ_flag
O2 Ni1 O4 . . 89.20(5) ?
O2 Ni1 O1 . 3_657 169.19(5) ?
O4 Ni1 O1 . 3_657 90.32(5) ?
O2 Ni1 O3 . 3_657 88.77(5) ?
O4 Ni1 O3 . 3_657 168.91(5) ?
O1 Ni1 O3 3_657 3_657 89.64(5) ?
O2 Ni1 O5 . . 94.67(5) ?
O4 Ni1 O5 . . 100.71(5) ?
O1 Ni1 O5 3_657 . 96.03(5) ?
O3 Ni1 O5 3_657 . 90.32(5) ?
O2 Ni1 Ni1 . 3_657 85.36(4) ?
O4 Ni1 Ni1 . 3_657 85.63(4) ?
O1 Ni1 Ni1 3_657 3_657 83.83(4) ?
O3 Ni1 Ni1 3_657 3_657 83.34(4) ?
O5 Ni1 Ni1 . 3_657 173.66(4) ?
C8 O1 Ni1 . 3_657 123.31(11) ?
C8 O2 Ni1 . . 121.90(11) ?
C1 O3 Ni1 . 3_657 123.58(11) ?
C1 O4 Ni1 . . 123.73(11) ?
C15 O5 Ni1 . . 130.36(12) ?
C15 O6 H6 . . 109.5 ?
O4 C1 O3 . . 123.69(15) ?
O4 C1 C2 . . 117.72(15) ?
O3 C1 C2 . . 118.58(16) ?
C3 C2 C7 . . 119.05(17) ?
C3 C2 C1 . . 122.08(17) ?
C7 C2 C1 . . 118.87(17) ?
C2 C3 C4 . . 119.7(2) ?
C2 C3 H3 . . 120.1 ?
C4 C3 H3 . . 120.1 ?
C5 C4 C3 . . 120.4(2) ?
C5 C4 H4 . . 119.8 ?
C3 C4 H4 . . 119.8 ?
C6 C5 C4 . . 120.1(2) ?
C6 C5 H5 . . 119.9 ?
C4 C5 H5 . . 119.9 ?
C5 C6 C7 . . 119.9(2) ?
C5 C6 H6A . . 120.0 ?
C7 C6 H6A . . 120.0 ?
C6 C7 C2 . . 120.7(2) ?
C6 C7 H7 . . 119.6 ?
C2 C7 H7 . . 119.6 ?
O2 C8 O1 . . 125.54(16) ?
O2 C8 C9 . . 117.17(16) ?
O1 C8 C9 . . 117.27(16) ?
C14 C9 C10 . . 119.50(17) ?
C14 C9 C8 . . 120.40(17) ?
C10 C9 C8 . . 120.01(17) ?
C11 C10 C9 . . 119.7(2) ?
C11 C10 H10 . . 120.1 ?
C9 C10 H10 . . 120.1 ?
C12 C11 C10 . . 120.4(2) ?
C12 C11 H11 . . 119.8 ?
C10 C11 H11 . . 119.8 ?
C13 C12 C11 . . 120.16(19) ?
C13 C12 H12 . . 119.9 ?
C11 C12 H12 . . 119.9 ?
C12 C13 C14 . . 120.0(2) ?
C12 C13 H13 . . 120.0 ?
C14 C13 H13 . . 120.0 ?
C13 C14 C9 . . 120.3(2) ?
C13 C14 H14 . . 119.9 ?
C9 C14 H14 . . 119.9 ?
O5 C15 O6 . . 122.89(17) ?
O5 C15 C16 . . 123.51(18) ?
O6 C15 C16 . . 113.59(17) ?
C17 C16 C21 . . 119.83(19) ?
C17 C16 C15 . . 118.53(18) ?
C21 C16 C15 . . 121.64(18) ?
C16 C17 C18 . . 119.9(2) ?
C16 C17 H17 . . 120.0 ?
C18 C17 H17 . . 120.0 ?
C19 C18 C17 . . 119.8(2) ?
C19 C18 H18 . . 120.1 ?
C17 C18 H18 . . 120.1 ?
C18 C19 C20 . . 120.6(2) ?
C18 C19 H19 . . 119.7 ?
C20 C19 H19 . . 119.7 ?
C19 C20 C21 . . 120.2(2) ?
C19 C20 H20 . . 119.9 ?
C21 C20 H20 . . 119.9 ?
C20 C21 C16 . . 119.7(2) ?
C20 C21 H21 . . 120.2 ?
C16 C21 H21 . . 120.2 ?

loop_
_geom_bond_atom_site_label_1
_geom_bond_atom_site_label_2
_geom_bond_site_symmetry_2
_geom_bond_distance
_geom_bond_publ_flag
Ni1 O2 . 1.9452(12) ?
Ni1 O4 . 1.9519(12) ?
Ni1 O1 3_657 1.9520(11) ?
Ni1 O3 3_657 1.9999(12) ?
Ni1 O5 . 2.1926(13) ?
Ni1 Ni1 3_657 2.6062(4) ?
O1 C8 . 1.260(2) ?
O1 Ni1 3_657 1.9520(11) ?
O2 C8 . 1.258(2) ?
O3 C1 . 1.270(2) ?
O3 Ni1 3_657 1.9999(12) ?
O4 C1 . 1.255(2) ?
O5 C15 . 1.213(2) ?
O6 C15 . 1.317(2) ?
O6 H6 . 0.8200 ?
C1 C2 . 1.490(2) ?
C2 C3 . 1.379(3) ?
C2 C7 . 1.377(3) ?
C3 C4 . 1.382(3) ?
C3 H3 . 0.9300 ?
C4 C5 . 1.368(3) ?
C4 H4 . 0.9300 ?
C5 C6 . 1.359(3) ?
C5 H5 . 0.9300 ?
C6 C7 . 1.377(3) ?
C6 H6A . 0.9300 ?
C7 H7 . 0.9300 ?
C8 C9 . 1.492(2) ?
C9 C14 . 1.382(3) ?
C9 C10 . 1.386(3) ?
C10 C11 . 1.382(3) ?
C10 H10 . 0.9300 ?
C11 C12 . 1.375(3) ?
C11 H11 . 0.9300 ?
C12 C13 . 1.370(3) ?
C12 H12 . 0.9300 ?
C13 C14 . 1.384(3) ?
C13 H13 . 0.9300 ?
C14 H14 . 0.9300 ?
C15 C16 . 1.477(3) ?
C16 C17 . 1.381(3) ?
C16 C21 . 1.386(3) ?
C17 C18 . 1.385(3) ?
C17 H17 . 0.9300 ?
C18 C19 . 1.373(3) ?
C18 H18 . 0.9300 ?
C19 C20 . 1.367(3) ?
C19 H19 . 0.9300 ?
C20 C21 . 1.384(3) ?
C20 H20 . 0.9300 ?
C21 H21 . 0.9300 ?

loop_
_geom_hbond_atom_site_label_D
_geom_hbond_atom_site_label_H
_geom_hbond_atom_site_label_A
_geom_hbond_site_symmetry_A
_geom_hbond_distance_DH
_geom_hbond_distance_HA
_geom_hbond_distance_DA
_geom_hbond_angle_DHA
O6 H6 O3 3_657 0.82 1.81 2.626(2) 169.6
